data_7042092
loop_
_publ_author_name
'Hua, Carol'
'Ge, Jing-Yuan'
'Tuna, Floriana'
'Collison, David'
'Zuo, Jing-Lin'
'D'Alessandro, Deanna M'

_publ_section_title
;
 Redox state manipulation of a tris(p-tetrazolylphenyl)amine ligand and
 its Mn(2+) coordination frameworks.
;
_journal_issue 9
_journal_name_full 'Dalton transactions (Cambridge, England : 2003)'
_journal_page_first 2998
_journal_page_last 3007
_journal_paper_doi 10.1039/c6dt04719j
_journal_volume 46
_journal_year 2017
_chemical_formula_sum 'C60 H66 Mn3 N32 O6'
_chemical_formula_weight 1496.26
_space_group_crystal_system trigonal
_space_group_IT_number 167
_space_group_name_Hall '-R 3 2"c'
_space_group_name_H-M_alt 'R -3 c :H'
_symmetry_space_group_name_Hall '-R 3 2"c'
_symmetry_space_group_name_H-M 'R -3 c :H'
_atom_sites_solution_hydrogens mixed
_audit_creation_method SHELXL-2014/7
_audit_update_record
;
2017-01-25 deposited with the CCDC.
2017-02-01 downloaded from the CCDC.
;
_cell_angle_alpha 90
_cell_angle_beta 90
_cell_angle_gamma 120
_cell_formula_units_Z 6
_cell_length_a 16.4650(14)
_cell_length_b 16.4650(14)
_cell_length_c 47.040(4)
_cell_measurement_reflns_used 62386
_cell_measurement_temperature 150(2)
_cell_measurement_theta_max 62.4
_cell_measurement_theta_min 3.4
_cell_volume 11043.9(16)
_computing_cell_refinement
;
  CrysAlisPro, Agilent Technologies,
;
_computing_data_collection
;
  CrysAlisPro, Agilent Technologies,
;
_computing_data_reduction
;
  CrysAlisPro, Agilent Technologies,
;
_computing_molecular_graphics 'WinGX (Farrugia, L., 1999)'
_computing_structure_refinement 'SHELXL-2014/7 (Sheldrick, 2014)'
_computing_structure_solution 'SHELXT (Sheldrick, 2014)'
_diffrn_ambient_temperature 150(2)
_diffrn_detector_area_resol_mean 10.5861
_diffrn_measured_fraction_theta_full 0.998
_diffrn_measured_fraction_theta_max 0.975
_diffrn_measurement_device_type 'SuperNova, Dual, Cu at zero, Atlas'
_diffrn_measurement_method '\w scans'
_diffrn_radiation_type MoK\a
_diffrn_radiation_wavelength 0.71073
_diffrn_reflns_av_R_equivalents 0.1143
_diffrn_reflns_av_unetI/netI 0.0463
_diffrn_reflns_Laue_measured_fraction_full 0.998
_diffrn_reflns_Laue_measured_fraction_max 0.975
_diffrn_reflns_limit_h_max 22
_diffrn_reflns_limit_h_min -22
_diffrn_reflns_limit_k_max 23
_diffrn_reflns_limit_k_min -23
_diffrn_reflns_limit_l_max 68
_diffrn_reflns_limit_l_min -67
_diffrn_reflns_number 3890
_diffrn_reflns_point_group_measured_fraction_full 0.998
_diffrn_reflns_point_group_measured_fraction_max 0.975
_diffrn_reflns_theta_full 25.242
_diffrn_reflns_theta_max 31.192
_diffrn_reflns_theta_min 2.245
_diffrn_source 'sealed X-ray tube'
_exptl_absorpt_coefficient_mu 0.577
_exptl_absorpt_correction_T_max 1.00000
_exptl_absorpt_correction_T_min 0.93508
_exptl_absorpt_correction_type multi-scan
_exptl_absorpt_process_details
;
CrysAlisPro, Agilent Technologies,
Version 1.171.37.34i (release 04-08-2014 CrysAlis171 .NET)
(compiled Aug  4 2014,14:34:23)
Empirical absorption correction using spherical harmonics,
 implemented in SCALE3 ABSPACK scaling algorithm.
;
_exptl_crystal_colour Colourless
_exptl_crystal_density_diffrn 1.350
_exptl_crystal_density_meas ?
_exptl_crystal_density_method 'not measured'
_exptl_crystal_description Block
_exptl_crystal_F_000 4638
_exptl_crystal_size_max 0.16
_exptl_crystal_size_mid 0.105
_exptl_crystal_size_min 0.05
_platon_squeeze_details
;
;
_refine_diff_density_max 0.849
_refine_diff_density_min -0.779
_refine_diff_density_rms 0.118
_refine_ls_extinction_method none
_refine_ls_goodness_of_fit_ref 1.051
_refine_ls_hydrogen_treatment mixed
_refine_ls_matrix_type full
_refine_ls_number_parameters 157
_refine_ls_number_reflns 3890
_refine_ls_number_restraints 0
_refine_ls_restrained_S_all 1.051
_refine_ls_R_factor_all 0.0827
_refine_ls_R_factor_gt 0.0597
_refine_ls_shift/su_max 0.002
_refine_ls_shift/su_mean 0.000
_refine_ls_structure_factor_coef Fsqd
_refine_ls_weighting_details 'w=1/[\s^2^(Fo^2^)+(0.1367P)^2^] where P=(Fo^2^+2Fc^2^)/3'
_refine_ls_weighting_scheme calc
_refine_ls_wR_factor_gt 0.1962
_refine_ls_wR_factor_ref 0.2088
_reflns_Friedel_coverage 0.000
_reflns_number_gt 2571
_reflns_number_total 3890
_reflns_threshold_expression 'I > 2\s(I)'
_cod_data_source_file c6dt04719j2.cif
_cod_data_source_block shelx
_cod_depositor_comments
;
The following automatic conversions were performed:

'_exptl_crystal_density_meas' value 'not measured' was changed to '?'
- the value is perceived as not measured.

Automatic conversion script
Id: cif_fix_values 4268 2015-11-12 08:31:59Z antanas 

 Adding full bibliography for 7042091--7042092.cif.
;
_cod_original_cell_volume 11044(2)
_cod_database_code 7042092
_shelx_shelxl_version_number 2014/7
_shelx_space_group_comment
;
The symmetry employed for this shelxl refinement is uniquely defined
by the following loop, which should always be used as a source of
symmetry information in preference to the above space-group names.
They are only intended as comments.
;

loop_
_space_group_symop_operation_xyz
'x, y, z'
'-y, x-y, z'
'-x+y, -x, z'
'y, x, -z+1/2'
'x-y, -y, -z+1/2'
'-x, -x+y, -z+1/2'
'x+2/3, y+1/3, z+1/3'
'-y+2/3, x-y+1/3, z+1/3'
'-x+y+2/3, -x+1/3, z+1/3'
'y+2/3, x+1/3, -z+5/6'
'x-y+2/3, -y+1/3, -z+5/6'
'-x+2/3, -x+y+1/3, -z+5/6'
'x+1/3, y+2/3, z+2/3'
'-y+1/3, x-y+2/3, z+2/3'
'-x+y+1/3, -x+2/3, z+2/3'
'y+1/3, x+2/3, -z+7/6'
'x-y+1/3, -y+2/3, -z+7/6'
'-x+1/3, -x+y+2/3, -z+7/6'
'-x, -y, -z'
'y, -x+y, -z'
'x-y, x, -z'
'-y, -x, z-1/2'
'-x+y, y, z-1/2'
'x, x-y, z-1/2'
'-x+2/3, -y+1/3, -z+1/3'
'y+2/3, -x+y+1/3, -z+1/3'
'x-y+2/3, x+1/3, -z+1/3'
'-y+2/3, -x+1/3, z-1/6'
'-x+y+2/3, y+1/3, z-1/6'
'x+2/3, x-y+1/3, z-1/6'
'-x+1/3, -y+2/3, -z+2/3'
'y+1/3, -x+y+2/3, -z+2/3'
'x-y+1/3, x+2/3, -z+2/3'
'-y+1/3, -x+2/3, z+1/6'
'-x+y+1/3, y+2/3, z+1/6'
'x+1/3, x-y+2/3, z+1/6'

loop_
_atom_site_label
_atom_site_type_symbol
_atom_site_fract_x
_atom_site_fract_y
_atom_site_fract_z
_atom_site_U_iso_or_equiv
_atom_site_adp_type
_atom_site_occupancy
_atom_site_site_symmetry_order
_atom_site_calc_flag
_atom_site_refinement_flags_posn
_atom_site_refinement_flags_adp
_atom_site_refinement_flags_occupancy
Mn1 Mn 0.3333 0.6667 0.4167 0.01481(19) Uani 1 6 d S T P
Mn2 Mn 0.3333 0.6667 0.50211(2) 0.02366(19) Uani 1 3 d S T P
N1 N 1.0000 1.0000 0.45127(9) 0.0259(7) Uani 1 3 d S T P
N3 N 0.46003(12) 0.73009(11) 0.44540(4) 0.0220(4) Uani 1 1 d . . .
N5 N 0.55106(12) 0.79117(13) 0.48199(4) 0.0264(4) Uani 1 1 d . . .
N2 N 0.54710(13) 0.76905(12) 0.43526(4) 0.0243(4) Uani 1 1 d . . .
N4 N 0.46162(12) 0.74278(12) 0.47321(4) 0.0235(4) Uani 1 1 d . . .
O1 O 0.37846(15) 0.79282(16) 0.52754(5) 0.0506(6) Uani 1 1 d . . .
C5 C 0.75861(14) 0.93902(14) 0.47245(5) 0.0238(4) Uani 1 1 d . . .
H5 H 0.7286 0.9620 0.4846 0.029 Uiso 1 1 calc R U .
C7 C 0.60154(15) 0.80656(13) 0.45827(5) 0.0229(4) Uani 1 1 d . . .
C6 C 0.85595(14) 0.98717(14) 0.47043(5) 0.0236(4) Uani 1 1 d . . .
H6 H 0.8920 1.0429 0.4811 0.028 Uiso 1 1 calc R U .
C4 C 0.70482(15) 0.85745(14) 0.45682(5) 0.0236(4) Uani 1 1 d . . .
C1 C 0.90068(14) 0.95375(13) 0.45279(5) 0.0221(4) Uani 1 1 d . . .
C3 C 0.75091(15) 0.82553(16) 0.43916(5) 0.0322(5) Uani 1 1 d . . .
H3 H 0.7151 0.7698 0.4285 0.039 Uiso 1 1 calc R U .
C2 C 0.84711(15) 0.87299(15) 0.43688(5) 0.0310(5) Uani 1 1 d . . .
H2 H 0.8769 0.8506 0.4244 0.037 Uiso 1 1 calc R U .
N6 N 0.4808(2) 0.9484(2) 0.53601(7) 0.0644(9) Uani 1 1 d . . .
C8 C 0.4582(3) 0.8627(2) 0.52871(7) 0.0544(8) Uani 1 1 d . . .
C10 C 0.5801(3) 1.0267(3) 0.53685(8) 0.0851(14) Uani 1 1 d . . .
H10A H 0.5817 1.0845 0.5428 0.128 Uiso 1 1 calc R U .
H10B H 0.6157 1.0115 0.5504 0.128 Uiso 1 1 calc R U .
H10C H 0.6080 1.0354 0.5179 0.128 Uiso 1 1 calc R U .
C9 C 0.4129(4) 0.9720(4) 0.54230(11) 0.111(2) Uani 1 1 d . . .
H9A H 0.4433 1.0387 0.5472 0.166 Uiso 1 1 calc R U .
H9B H 0.3724 0.9598 0.5257 0.166 Uiso 1 1 calc R U .
H9C H 0.3751 0.9343 0.5584 0.166 Uiso 1 1 calc R U .
H1 H 0.514(4) 0.845(4) 0.5264(11) 0.14(2) Uiso 1 1 d . . .

loop_
_atom_site_aniso_label
_atom_site_aniso_U_11
_atom_site_aniso_U_22
_atom_site_aniso_U_33
_atom_site_aniso_U_23
_atom_site_aniso_U_13
_atom_site_aniso_U_12
Mn1 0.0126(2) 0.0126(2) 0.0193(4) 0.000 0.000 0.00629(12)
Mn2 0.0241(2) 0.0241(2) 0.0227(3) 0.000 0.000 0.01206(12)
N1 0.0142(9) 0.0142(9) 0.049(2) 0.000 0.000 0.0071(4)
N3 0.0158(8) 0.0216(8) 0.0263(9) 0.0004(6) -0.0025(6) 0.0076(6)
N5 0.0161(8) 0.0287(9) 0.0318(10) -0.0052(7) -0.0051(7) 0.0092(7)
N2 0.0149(8) 0.0242(9) 0.0317(10) -0.0001(7) -0.0020(7) 0.0081(7)
N4 0.0159(8) 0.0237(8) 0.0281(10) -0.0023(7) -0.0028(7) 0.0079(7)
O1 0.0525(12) 0.0537(13) 0.0448(12) -0.0228(10) -0.0133(9) 0.0261(11)
C5 0.0185(9) 0.0225(10) 0.0318(11) -0.0030(8) -0.0023(8) 0.0114(8)
C7 0.0162(9) 0.0208(9) 0.0321(11) -0.0023(8) -0.0037(8) 0.0096(7)
C6 0.0186(9) 0.0170(9) 0.0337(11) -0.0033(8) -0.0039(8) 0.0077(7)
C4 0.0155(9) 0.0228(10) 0.0319(11) -0.0010(8) -0.0033(8) 0.0090(7)
C1 0.0150(9) 0.0176(9) 0.0332(11) 0.0020(7) -0.0029(8) 0.0078(7)
C3 0.0172(9) 0.0256(10) 0.0494(14) -0.0150(10) -0.0069(9) 0.0075(8)
C2 0.0217(10) 0.0283(11) 0.0435(13) -0.0115(9) -0.0019(9) 0.0129(9)
N6 0.098(2) 0.0454(16) 0.0546(17) -0.0188(13) -0.0243(15) 0.0398(16)
C8 0.078(2) 0.0423(16) 0.0376(15) -0.0127(13) -0.0108(15) 0.0265(17)
C10 0.099(3) 0.050(2) 0.056(2) -0.0044(17) -0.009(2) 0.000(2)
C9 0.148(5) 0.135(4) 0.113(3) -0.064(3) -0.070(3) 0.119(4)

loop_
_atom_type_symbol
_atom_type_description
_atom_type_scat_dispersion_real
_atom_type_scat_dispersion_imag
_atom_type_scat_source
C C 0.0033 0.0016 'International Tables Vol C Tables 4.2.6.8 and 6.1.1.4'
H H 0.0000 0.0000 'International Tables Vol C Tables 4.2.6.8 and 6.1.1.4'
N N 0.0061 0.0033 'International Tables Vol C Tables 4.2.6.8 and 6.1.1.4'
Mn Mn 0.3368 0.7283 'International Tables Vol C Tables 4.2.6.8 and 6.1.1.4'
O O 0.0106 0.0060 'International Tables Vol C Tables 4.2.6.8 and 6.1.1.4'

loop_
_geom_angle_atom_site_label_1
_geom_angle_atom_site_label_2
_geom_angle_atom_site_label_3
_geom_angle
_geom_angle_site_symmetry_1
_geom_angle_site_symmetry_3
N3 Mn1 N3 87.80(7) 11_565 12
N3 Mn1 N3 87.80(7) 11_565 10_455
N3 Mn1 N3 87.80(7) 12 10_455
N3 Mn1 N3 92.24(9) 11_565 .
N3 Mn1 N3 179.94(10) 12 .
N3 Mn1 N3 92.16(9) 10_455 .
N3 Mn1 N3 179.94(9) 11_565 2_665
N3 Mn1 N3 92.16(9) 12 2_665
N3 Mn1 N3 92.24(9) 10_455 2_665
N3 Mn1 N3 87.80(7) . 2_665
N3 Mn1 N3 92.16(9) 11_565 3_565
N3 Mn1 N3 92.24(9) 12 3_565
N3 Mn1 N3 179.94(8) 10_455 3_565
N3 Mn1 N3 87.80(7) . 3_565
N3 Mn1 N3 87.80(7) 2_665 3_565
O1 Mn2 O1 92.78(9) . 2_665
O1 Mn2 O1 92.79(9) . 3_565
O1 Mn2 O1 92.78(9) 2_665 3_565
O1 Mn2 N4 87.59(7) . 2_665
O1 Mn2 N4 91.30(8) 2_665 2_665
O1 Mn2 N4 175.88(8) 3_565 2_665
O1 Mn2 N4 175.88(7) . 3_565
O1 Mn2 N4 87.59(7) 2_665 3_565
O1 Mn2 N4 91.30(8) 3_565 3_565
N4 Mn2 N4 88.30(7) 2_665 3_565
O1 Mn2 N4 91.30(8) . .
O1 Mn2 N4 175.88(7) 2_665 .
O1 Mn2 N4 87.59(7) 3_565 .
N4 Mn2 N4 88.30(7) 2_665 .
N4 Mn2 N4 88.30(7) 3_565 .
C1 N1 C1 119.75(4) 3_675 2_765
C1 N1 C1 119.75(4) 3_675 .
C1 N1 C1 119.75(4) 2_765 .
N4 N3 N2 110.27(17) . .
N4 N3 Mn1 127.32(14) . .
N2 N3 Mn1 122.12(14) . .
C7 N5 N4 104.44(17) . .
N3 N2 C7 104.07(18) . .
N3 N4 N5 109.10(18) . .
N3 N4 Mn2 124.13(14) . .
N5 N4 Mn2 125.52(14) . .
C8 O1 Mn2 127.3(2) . .
C6 C5 C4 120.63(19) . .
C6 C5 H5 119.7 . .
C4 C5 H5 119.7 . .
N5 C7 N2 112.12(19) . .
N5 C7 C4 125.2(2) . .
N2 C7 C4 122.6(2) . .
C5 C6 C1 120.12(19) . .
C5 C6 H6 119.9 . .
C1 C6 H6 119.9 . .
C5 C4 C3 118.35(19) . .
C5 C4 C7 121.36(19) . .
C3 C4 C7 120.28(19) . .
C2 C1 C6 119.38(19) . .
C2 C1 N1 119.7(2) . .
C6 C1 N1 120.9(2) . .
C2 C3 C4 121.5(2) . .
C2 C3 H3 119.3 . .
C4 C3 H3 119.3 . .
C3 C2 C1 120.1(2) . .
C3 C2 H2 120.0 . .
C1 C2 H2 120.0 . .
C8 N6 C9 121.5(4) . .
C8 N6 C10 122.4(4) . .
C9 N6 C10 116.1(4) . .
O1 C8 N6 127.5(4) . .
O1 C8 H1 113(3) . .
N6 C8 H1 119(3) . .
N6 C10 H10A 109.5 . .
N6 C10 H10B 109.5 . .
H10A C10 H10B 109.5 . .
N6 C10 H10C 109.5 . .
H10A C10 H10C 109.5 . .
H10B C10 H10C 109.5 . .
N6 C9 H9A 109.5 . .
N6 C9 H9B 109.5 . .
H9A C9 H9B 109.5 . .
N6 C9 H9C 109.5 . .
H9A C9 H9C 109.5 . .
H9B C9 H9C 109.5 . .

loop_
_geom_bond_atom_site_label_1
_geom_bond_atom_site_label_2
_geom_bond_distance
_geom_bond_site_symmetry_2
Mn1 N3 2.2562(18) 11_565
Mn1 N3 2.2563(18) 12
Mn1 N3 2.2563(18) 10_455
Mn1 N3 2.2563(18) .
Mn1 N3 2.2563(18) 2_665
Mn1 N3 2.2563(18) 3_565
Mn2 O1 2.180(2) .
Mn2 O1 2.180(2) 2_665
Mn2 O1 2.180(2) 3_565
Mn2 N4 2.2876(19) 2_665
Mn2 N4 2.2876(19) 3_565
Mn2 N4 2.2877(19) .
N1 C1 1.419(2) 3_675
N1 C1 1.419(2) 2_765
N1 C1 1.419(2) .
N3 N4 1.323(3) .
N3 N2 1.332(3) .
N5 C7 1.338(3) .
N5 N4 1.342(2) .
N2 C7 1.343(3) .
O1 C8 1.241(4) .
C5 C6 1.391(3) .
C5 C4 1.392(3) .
C5 H5 0.9500 .
C7 C4 1.474(3) .
C6 C1 1.392(3) .
C6 H6 0.9500 .
C4 C3 1.393(3) .
C1 C2 1.390(3) .
C3 C2 1.376(3) .
C3 H3 0.9500 .
C2 H2 0.9500 .
N6 C8 1.311(4) .
N6 C9 1.387(5) .
N6 C10 1.492(5) .
C8 H1 1.10(6) .
C10 H10A 0.9800 .
C10 H10B 0.9800 .
C10 H10C 0.9800 .
C9 H9A 0.9800 .
C9 H9B 0.9800 .
C9 H9C 0.9800 .

loop_
_platon_squeeze_void_nr
_platon_squeeze_void_average_x
_platon_squeeze_void_average_y
_platon_squeeze_void_average_z
_platon_squeeze_void_volume
_platon_squeeze_void_count_electrons
_platon_squeeze_void_content
1 0.000 0.506 0.250 82 38 ' '
2 0.000 0.494 0.750 82 38 ' '
3 0.173 0.839 0.083 83 39 ' '
4 0.173 0.333 0.583 83 39 ' '
5 0.160 0.333 0.083 83 39 ' '
6 0.160 0.827 0.583 83 39 ' '
7 0.333 0.160 0.417 83 39 ' '
8 0.333 0.173 0.917 83 39 ' '
9 0.506 1.000 0.250 82 38 ' '
10 0.506 0.506 0.750 82 38 ' '
11 0.494 0.494 0.250 82 38 ' '
12 0.494 0.000 0.750 82 38 ' '
13 0.666 0.827 0.083 83 39 ' '
14 0.667 0.839 0.583 83 39 ' '
15 0.839 0.173 0.417 83 39 ' '
16 0.839 0.667 0.917 83 39 ' '
17 0.827 0.667 0.417 83 39 ' '
18 0.827 0.160 0.917 83 39 ' '
